data_4080120
loop_
_publ_author_name
'Basalov, Ivan V.'
'Lyubov, Dmitry M.'
'Fukin, Georgy K.'
'Cherkasov, Anton V.'
'Trifonov, Alexander A.'

_publ_section_title
;
 Reactivity of Ytterbium(II) Hydride. Redox Reactions: Ytterbium(II) vs
 Hydrido Ligand. Metathesis of the Yb--H Bond
;
_journal_issue 5
_journal_name_full Organometallics
_journal_page_first 1507
_journal_paper_doi 10.1021/om400015k
_journal_volume 32
_journal_year 2013
_chemical_formula_sum 'C41 H73 N2 O Si2 Yb'
_chemical_formula_weight 839.23
_chemical_name_systematic
; 
 ? 
;
_space_group_IT_number 14
_symmetry_cell_setting monoclinic
_symmetry_space_group_name_Hall '-P 2ybc'
_symmetry_space_group_name_H-M 'P 1 21/c 1'
_atom_sites_solution_hydrogens geom
_atom_sites_solution_primary direct
_atom_sites_solution_secondary difmap
_audit_creation_method SHELXL-97
_cell_angle_alpha 90.00
_cell_angle_beta 93.5430(10)
_cell_angle_gamma 90.00
_cell_formula_units_Z 4
_cell_length_a 11.9708(7)
_cell_length_b 13.2488(7)
_cell_length_c 27.7865(16)
_cell_measurement_reflns_used 900
_cell_measurement_temperature 100(2)
_cell_measurement_theta_max 30
_cell_measurement_theta_min 2
_cell_volume 4398.5(4)
_computing_cell_refinement 'Bruker SMART'
_computing_data_collection 'Bruker SMART'
_computing_data_reduction 'Bruker SHELXTL'
_computing_molecular_graphics 'Bruker SHELXTL'
_computing_publication_material 'Bruker SHELXTL'
_computing_structure_refinement 'SHELXL-97 (Sheldrick, 2008)'
_computing_structure_solution 'SHELXS-97 (Sheldrick, 2008)'
_diffrn_ambient_temperature 100(2)
_diffrn_measured_fraction_theta_full 0.998
_diffrn_measured_fraction_theta_max 0.998
_diffrn_measurement_device_type 'CCD area detector'
_diffrn_measurement_method 'omega scans'
_diffrn_radiation_monochromator graphite
_diffrn_radiation_source 'fine-focus sealed tube'
_diffrn_radiation_type MoK\a
_diffrn_radiation_wavelength 0.71073
_diffrn_reflns_av_R_equivalents 0.0307
_diffrn_reflns_av_sigmaI/netI 0.0253
_diffrn_reflns_limit_h_max 14
_diffrn_reflns_limit_h_min -14
_diffrn_reflns_limit_k_max 16
_diffrn_reflns_limit_k_min -16
_diffrn_reflns_limit_l_max 34
_diffrn_reflns_limit_l_min -34
_diffrn_reflns_number 37006
_diffrn_reflns_theta_full 26.00
_diffrn_reflns_theta_max 26.00
_diffrn_reflns_theta_min 2.13
_exptl_absorpt_coefficient_mu 2.211
_exptl_absorpt_correction_T_max 0.7327
_exptl_absorpt_correction_T_min 0.5117
_exptl_absorpt_correction_type multi-scan
_exptl_absorpt_process_details 'SADABS (Sheldrick, 2008a)'
_exptl_crystal_colour red
_exptl_crystal_density_diffrn 1.267
_exptl_crystal_density_method 'not measured'
_exptl_crystal_description prism
_exptl_crystal_F_000 1756
_exptl_crystal_size_max 0.35
_exptl_crystal_size_mid 0.30
_exptl_crystal_size_min 0.15
_refine_diff_density_max 1.499
_refine_diff_density_min -0.855
_refine_diff_density_rms 0.090
_refine_ls_extinction_method none
_refine_ls_goodness_of_fit_ref 1.058
_refine_ls_hydrogen_treatment mixed
_refine_ls_matrix_type full
_refine_ls_number_parameters 496
_refine_ls_number_reflns 8623
_refine_ls_number_restraints 26
_refine_ls_restrained_S_all 1.070
_refine_ls_R_factor_all 0.0384
_refine_ls_R_factor_gt 0.0294
_refine_ls_shift/su_max 0.002
_refine_ls_shift/su_mean 0.000
_refine_ls_structure_factor_coef Fsqd
_refine_ls_weighting_details 'calc w=1/[\s^2^(Fo^2^)+(0.0350P)^2^+5.0379P] where P=(Fo^2^+2Fc^2^)/3'
_refine_ls_weighting_scheme calc
_refine_ls_wR_factor_gt 0.0672
_refine_ls_wR_factor_ref 0.0702
_reflns_number_gt 7348
_reflns_number_total 8623
_reflns_threshold_expression >2sigma(I)
_cod_data_source_file om400015k_si_003.cif
_cod_data_source_block ybamsime3
_cod_depositor_comments
;
The following automatic conversions were performed:

'_symmetry_cell_setting' value 'Monoclinic' changed to 'monoclinic'
according to the built-in table from CIF Core dictionary named
'cif_core.dic' version 2.4.1 from 2010-06-29.

Automatic conversion script
Id: cif_fix_values 1891 2012-01-12 08:04:46Z andrius 
;
_cod_original_sg_symbol_H-M P2(1)/c
_cod_database_code 4080120

loop_
_symmetry_equiv_pos_as_xyz
'x, y, z'
'-x, y+1/2, -z+1/2'
'-x, -y, -z'
'x, -y-1/2, z-1/2'

loop_
_atom_site_label
_atom_site_type_symbol
_atom_site_fract_x
_atom_site_fract_y
_atom_site_fract_z
_atom_site_U_iso_or_equiv
_atom_site_adp_type
_atom_site_occupancy
_atom_site_symmetry_multiplicity
_atom_site_calc_flag
_atom_site_refinement_flags
_atom_site_disorder_assembly
_atom_site_disorder_group
Yb1 Yb 0.244190(8) 0.311342(7) 0.134875(3) 0.02023(3) Uani 1 1 d . . .
Si1 Si 0.35135(8) 0.32827(6) 0.26728(3) 0.0446(2) Uani 1 1 d DU . .
Si2 Si 0.36761(6) 0.56542(5) 0.09511(3) 0.02844(16) Uani 1 1 d . . .
N1 N 0.16046(16) 0.18320(14) 0.08896(7) 0.0229(4) Uani 1 1 d . A .
N2 N 0.05134(16) 0.28652(15) 0.12630(7) 0.0254(5) Uani 1 1 d . A .
O1 O 0.41300(15) 0.22736(14) 0.13165(7) 0.0386(5) Uani 1 1 d . C .
C1 C 0.0541(2) 0.21082(18) 0.09477(9) 0.0273(6) Uani 1 1 d . A .
C2 C -0.0514(3) 0.1785(3) 0.05903(13) 0.0173(8) Uani 0.638(2) 1 d P A 1
C3 C -0.0660(3) 0.0624(3) 0.05913(15) 0.0317(9) Uani 0.638(2) 1 d P A 1
H3A H -0.1235 0.0430 0.0342 0.048 Uiso 0.638(2) 1 calc PR A 1
H3B H -0.0888 0.0405 0.0908 0.048 Uiso 0.638(2) 1 calc PR A 1
H3C H 0.0052 0.0302 0.0525 0.048 Uiso 0.638(2) 1 calc PR A 1
C4 C -0.1632(3) 0.2229(3) 0.07024(14) 0.0297(8) Uani 0.638(2) 1 d P A 1
H4A H -0.2215 0.1973 0.0471 0.045 Uiso 0.638(2) 1 calc PR A 1
H4B H -0.1598 0.2966 0.0679 0.045 Uiso 0.638(2) 1 calc PR A 1
H4C H -0.1808 0.2036 0.1030 0.045 Uiso 0.638(2) 1 calc PR A 1
C5 C -0.0261(3) 0.2099(3) 0.00761(13) 0.0288(8) Uani 0.638(2) 1 d P A 1
H5A H -0.0916 0.1964 -0.0144 0.043 Uiso 0.638(2) 1 calc PR A 1
H5B H 0.0380 0.1712 -0.0027 0.043 Uiso 0.638(2) 1 calc PR A 1
H5C H -0.0085 0.2821 0.0071 0.043 Uiso 0.638(2) 1 calc PR A 1
C2' C -0.0404(6) 0.1516(5) 0.0718(2) 0.0173(8) Uani 0.362(2) 1 d P A 2
C3' C -0.1272(6) 0.1083(5) 0.1043(3) 0.0317(9) Uani 0.362(2) 1 d P A 2
H3'A H -0.0917 0.0573 0.1258 0.048 Uiso 0.362(2) 1 calc PR A 2
H3'B H -0.1882 0.0773 0.0844 0.048 Uiso 0.362(2) 1 calc PR A 2
H3'C H -0.1572 0.1627 0.1237 0.048 Uiso 0.362(2) 1 calc PR A 2
C4' C -0.0975(6) 0.2374(6) 0.0419(3) 0.0297(8) Uani 0.362(2) 1 d P A 2
H4'A H -0.1282 0.2871 0.0636 0.045 Uiso 0.362(2) 1 calc PR A 2
H4'B H -0.1581 0.2094 0.0206 0.045 Uiso 0.362(2) 1 calc PR A 2
H4'C H -0.0424 0.2701 0.0224 0.045 Uiso 0.362(2) 1 calc PR A 2
C5' C -0.0147(6) 0.0695(6) 0.0373(2) 0.0288(8) Uani 0.362(2) 1 d P A 2
H5'A H 0.0124 0.0098 0.0554 0.043 Uiso 0.362(2) 1 calc PR A 2
H5'B H 0.0431 0.0927 0.0164 0.043 Uiso 0.362(2) 1 calc PR A 2
H5'C H -0.0826 0.0521 0.0176 0.043 Uiso 0.362(2) 1 calc PR A 2
C6 C 0.2050(2) 0.09720(17) 0.06592(8) 0.0247(5) Uani 1 1 d . . .
C7 C 0.2639(2) 0.11047(18) 0.02383(9) 0.0269(6) Uani 1 1 d . C .
C8 C 0.3247(2) 0.02910(19) 0.00729(9) 0.0337(6) Uani 1 1 d . . .
H8A H 0.3646 0.0369 -0.0210 0.040 Uiso 1 1 calc R C .
C9 C 0.3285(2) -0.0620(2) 0.03090(9) 0.0372(7) Uani 1 1 d . C .
H9A H 0.3722 -0.1157 0.0195 0.045 Uiso 1 1 calc R . .
C10 C 0.2683(2) -0.07530(19) 0.07151(9) 0.0332(6) Uani 1 1 d . . .
H10A H 0.2694 -0.1390 0.0872 0.040 Uiso 1 1 calc R C .
C11 C 0.2066(2) 0.00309(18) 0.08947(9) 0.0293(6) Uani 1 1 d . C .
C12 C 0.2656(2) 0.20980(18) -0.00327(9) 0.0296(6) Uani 1 1 d . . .
H12A H 0.2191 0.2597 0.0136 0.036 Uiso 1 1 calc R C .
C13 C 0.2160(3) 0.1975(2) -0.05504(12) 0.0621(11) Uani 1 1 d . C .
H13A H 0.1390 0.1725 -0.0545 0.093 Uiso 1 1 calc R . .
H13B H 0.2611 0.1492 -0.0722 0.093 Uiso 1 1 calc R . .
H13C H 0.2160 0.2629 -0.0715 0.093 Uiso 1 1 calc R . .
C14 C 0.3832(2) 0.2509(2) -0.00419(12) 0.0430(8) Uani 1 1 d . C .
H14A H 0.4168 0.2551 0.0288 0.065 Uiso 1 1 calc R . .
H14B H 0.3809 0.3183 -0.0187 0.065 Uiso 1 1 calc R . .
H14C H 0.4281 0.2060 -0.0233 0.065 Uiso 1 1 calc R . .
C15 C 0.1446(2) -0.01130(19) 0.13546(9) 0.0299(6) Uani 1 1 d . . .
H15A H 0.0795 0.0362 0.1334 0.036 Uiso 1 1 calc R C .
C16 C 0.0969(3) -0.1171(2) 0.14109(11) 0.0525(9) Uani 1 1 d . C .
H16A H 0.0539 -0.1364 0.1114 0.079 Uiso 1 1 calc R . .
H16B H 0.0479 -0.1178 0.1681 0.079 Uiso 1 1 calc R . .
H16C H 0.1584 -0.1651 0.1475 0.079 Uiso 1 1 calc R . .
C17 C 0.2177(2) 0.0184(2) 0.18019(10) 0.0400(7) Uani 1 1 d . C .
H17A H 0.2457 0.0872 0.1763 0.060 Uiso 1 1 calc R . .
H17B H 0.2810 -0.0283 0.1843 0.060 Uiso 1 1 calc R . .
H17C H 0.1733 0.0154 0.2086 0.060 Uiso 1 1 calc R . .
C18 C -0.04289(18) 0.33069(18) 0.14735(8) 0.0248(6) Uani 1 1 d . . .
C19 C -0.0837(2) 0.2851(2) 0.18936(9) 0.0290(6) Uani 1 1 d . C .
C20 C -0.1708(2) 0.3320(2) 0.21173(9) 0.0342(7) Uani 1 1 d . . .
H20A H -0.1991 0.3019 0.2395 0.041 Uiso 1 1 calc R C .
C21 C -0.2171(2) 0.4218(2) 0.19428(10) 0.0366(7) Uani 1 1 d . C .
H21A H -0.2774 0.4522 0.2096 0.044 Uiso 1 1 calc R . .
C22 C -0.1747(2) 0.4667(2) 0.15430(10) 0.0354(7) Uani 1 1 d . . .
H22A H -0.2061 0.5285 0.1426 0.042 Uiso 1 1 calc R C .
C23 C -0.08708(19) 0.4234(2) 0.13078(9) 0.0289(6) Uani 1 1 d . C .
C24 C -0.0347(2) 0.1878(2) 0.21061(10) 0.0407(6) Uani 1 1 d U . .
H24A H 0.0284 0.1689 0.1904 0.049 Uiso 1 1 calc R C .
C25 C -0.1181(4) 0.1020(3) 0.20598(16) 0.0789(7) Uani 1 1 d U C .
H25A H -0.0790 0.0376 0.2114 0.118 Uiso 1 1 calc R . .
H25B H -0.1553 0.1024 0.1736 0.118 Uiso 1 1 calc R . .
H25C H -0.1742 0.1103 0.2299 0.118 Uiso 1 1 calc R . .
C26 C 0.0152(4) 0.1996(3) 0.26103(12) 0.0736(13) Uani 1 1 d . C .
H26A H 0.0712 0.2536 0.2619 0.110 Uiso 1 1 calc R . .
H26B H 0.0508 0.1362 0.2717 0.110 Uiso 1 1 calc R . .
H26C H -0.0439 0.2168 0.2825 0.110 Uiso 1 1 calc R . .
C27 C -0.0407(2) 0.4799(2) 0.08884(10) 0.0316(6) Uani 1 1 d . . .
H27A H 0.0145 0.4346 0.0740 0.038 Uiso 1 1 calc R C .
C28 C -0.1290(2) 0.5096(2) 0.04930(11) 0.0400(7) Uani 1 1 d . C .
H28A H -0.1670 0.4489 0.0365 0.060 Uiso 1 1 calc R . .
H28B H -0.0928 0.5442 0.0233 0.060 Uiso 1 1 calc R . .
H28C H -0.1839 0.5548 0.0628 0.060 Uiso 1 1 calc R . .
C29 C 0.0227(2) 0.5746(2) 0.10760(11) 0.0452(8) Uani 1 1 d . C .
H29A H 0.0776 0.5556 0.1337 0.068 Uiso 1 1 calc R . .
H29B H -0.0305 0.6231 0.1198 0.068 Uiso 1 1 calc R . .
H29C H 0.0615 0.6055 0.0812 0.068 Uiso 1 1 calc R . .
C30 C 0.2597(3) 0.3645(2) 0.21496(10) 0.0491(9) Uani 1 1 d D B .
H30A H 0.1886(9) 0.354(3) 0.2227(12) 0.131(19) Uiso 1 1 d D . .
H30B H 0.268(3) 0.4321(7) 0.2152(15) 0.103(15) Uiso 1 1 d D . .
C31 C 0.2858(4) 0.3545(4) 0.32650(14) 0.0611(14) Uani 0.710(4) 1 d PD B 1
H31A H 0.2185 0.3130 0.3286 0.092 Uiso 0.710(4) 1 calc PR B 1
H31B H 0.2656 0.4261 0.3281 0.092 Uiso 0.710(4) 1 calc PR B 1
H31C H 0.3396 0.3380 0.3534 0.092 Uiso 0.710(4) 1 calc PR B 1
C32 C 0.3800(4) 0.1896(3) 0.26672(16) 0.0486(12) Uani 0.710(4) 1 d PD B 1
H32A H 0.3092 0.1527 0.2620 0.073 Uiso 0.710(4) 1 calc PR B 1
H32B H 0.4181 0.1696 0.2975 0.073 Uiso 0.710(4) 1 calc PR B 1
H32C H 0.4278 0.1737 0.2403 0.073 Uiso 0.710(4) 1 calc PR B 1
C33 C 0.4797(4) 0.4063(4) 0.26905(19) 0.0625(6) Uani 0.710(4) 1 d PDU B 1
H33A H 0.4596 0.4766 0.2618 0.094 Uiso 0.710(4) 1 calc PR B 1
H33B H 0.5296 0.3814 0.2450 0.094 Uiso 0.710(4) 1 calc PR B 1
H33C H 0.5179 0.4022 0.3012 0.094 Uiso 0.710(4) 1 calc PR B 1
C31' C 0.3490(12) 0.4049(8) 0.3242(3) 0.0611(14) Uani 0.290(4) 1 d PD B 2
H31D H 0.2724 0.4075 0.3348 0.092 Uiso 0.290(4) 1 calc PR B 2
H31E H 0.3751 0.4736 0.3181 0.092 Uiso 0.290(4) 1 calc PR B 2
H31F H 0.3982 0.3736 0.3495 0.092 Uiso 0.290(4) 1 calc PR B 2
C32' C 0.3550(12) 0.1890(5) 0.2819(4) 0.0486(12) Uani 0.290(4) 1 d PD B 2
H32D H 0.2802 0.1666 0.2897 0.073 Uiso 0.290(4) 1 calc PR B 2
H32E H 0.4080 0.1770 0.3096 0.073 Uiso 0.290(4) 1 calc PR B 2
H32F H 0.3788 0.1512 0.2540 0.073 Uiso 0.290(4) 1 calc PR B 2
C33' C 0.5089(6) 0.3529(11) 0.2589(5) 0.0625(6) Uani 0.290(4) 1 d PDU B 2
H33D H 0.5381 0.2999 0.2385 0.094 Uiso 0.290(4) 1 calc PR B 2
H33E H 0.5503 0.3524 0.2904 0.094 Uiso 0.290(4) 1 calc PR B 2
H33F H 0.5177 0.4187 0.2435 0.094 Uiso 0.290(4) 1 calc PR B 2
C34 C 0.28899(19) 0.44651(18) 0.08586(9) 0.0259(6) Uani 1 1 d D C .
H34A H 0.3201(14) 0.4148(14) 0.0615(5) 0.036(8) Uiso 1 1 d D . .
H34B H 0.2202(8) 0.4649(19) 0.0742(9) 0.048(9) Uiso 1 1 d D . .
C35 C 0.3278(3) 0.6365(2) 0.14957(12) 0.0517(9) Uani 1 1 d . C .
H35A H 0.2481 0.6539 0.1461 0.077 Uiso 1 1 calc R . .
H35B H 0.3724 0.6984 0.1529 0.077 Uiso 1 1 calc R . .
H35C H 0.3419 0.5944 0.1783 0.077 Uiso 1 1 calc R . .
C36 C 0.5233(2) 0.5465(2) 0.10234(12) 0.0454(8) Uani 1 1 d . C .
H36A H 0.5425 0.5122 0.1330 0.068 Uiso 1 1 calc R . .
H36B H 0.5608 0.6122 0.1022 0.068 Uiso 1 1 calc R . .
H36C H 0.5477 0.5053 0.0756 0.068 Uiso 1 1 calc R . .
C37 C 0.3432(2) 0.6531(2) 0.04253(11) 0.0404(7) Uani 1 1 d . C .
H37A H 0.2641 0.6724 0.0394 0.061 Uiso 1 1 calc R . .
H37B H 0.3634 0.6190 0.0130 0.061 Uiso 1 1 calc R . .
H37C H 0.3895 0.7136 0.0477 0.061 Uiso 1 1 calc R . .
C38 C 0.4562(2) 0.1253(2) 0.12749(12) 0.0439(8) Uani 1 1 d . . .
H38A H 0.4077 0.0847 0.1048 0.053 Uiso 0.617(3) 1 calc PR C 1
H38B H 0.4618 0.0912 0.1593 0.053 Uiso 0.617(3) 1 calc PR C 1
H38C H 0.4074 0.0828 0.1057 0.053 Uiso 0.383(3) 1 d PR C 2
H38D H 0.4678 0.0919 0.1593 0.053 Uiso 0.383(3) 1 d PR C 2
C39 C 0.5713(4) 0.1403(5) 0.1084(2) 0.0563(18) Uani 0.617(3) 1 d P C 1
H39A H 0.6274 0.0979 0.1267 0.068 Uiso 0.617(3) 1 calc PR C 1
H39B H 0.5704 0.1214 0.0739 0.068 Uiso 0.617(3) 1 calc PR C 1
C40 C 0.6002(4) 0.2511(5) 0.1148(2) 0.0562(12) Uani 0.617(3) 1 d PU C 1
H40A H 0.5972 0.2870 0.0835 0.067 Uiso 0.617(3) 1 calc PR C 1
H40B H 0.6752 0.2602 0.1313 0.067 Uiso 0.617(3) 1 calc PR C 1
C41 C 0.5058(4) 0.2874(3) 0.1469(2) 0.0402(11) Uani 0.617(3) 1 d PU C 1
H41A H 0.5270 0.2763 0.1815 0.048 Uiso 0.617(3) 1 calc PR C 1
H41B H 0.4895 0.3599 0.1416 0.048 Uiso 0.617(3) 1 calc PR C 1
C39' C 0.5806(7) 0.1345(8) 0.1328(4) 0.0563(18) Uani 0.383(3) 1 d P C 2
H39C H 0.6137 0.0769 0.1514 0.068 Uiso 0.383(3) 1 calc PR C 2
H39D H 0.6127 0.1363 0.1008 0.068 Uiso 0.383(3) 1 calc PR C 2
C40' C 0.5992(7) 0.2156(7) 0.1549(3) 0.0562(12) Uani 0.383(3) 1 d P C 2
H40C H 0.6792 0.2346 0.1550 0.067 Uiso 0.383(3) 1 calc PR C 2
H40D H 0.5772 0.2110 0.1886 0.067 Uiso 0.383(3) 1 calc PR C 2
C41' C 0.5144(6) 0.3020(6) 0.1215(3) 0.0402(11) Uani 0.383(3) 1 d P C 2
H41C H 0.5092 0.3694 0.1366 0.048 Uiso 0.383(3) 1 calc PR C 2
H41D H 0.5310 0.3073 0.0871 0.048 Uiso 0.383(3) 1 calc PR C 2

loop_
_atom_site_aniso_label
_atom_site_aniso_U_11
_atom_site_aniso_U_22
_atom_site_aniso_U_33
_atom_site_aniso_U_23
_atom_site_aniso_U_13
_atom_site_aniso_U_12
Yb1 0.01921(5) 0.01725(5) 0.02419(5) 0.00140(4) 0.00117(4) 0.00100(4)
Si1 0.0654(4) 0.0411(4) 0.0259(4) 0.0002(3) -0.0073(4) -0.0071(4)
Si2 0.0251(3) 0.0223(3) 0.0375(4) 0.0054(3) -0.0015(3) -0.0037(3)
N1 0.0227(9) 0.0186(9) 0.0282(10) -0.0025(8) 0.0077(8) -0.0008(8)
N2 0.0210(9) 0.0290(11) 0.0266(10) -0.0083(8) 0.0047(8) -0.0005(8)
O1 0.0251(9) 0.0323(9) 0.0580(12) -0.0046(9) 0.0005(9) 0.0081(8)
C1 0.0280(12) 0.0263(12) 0.0284(12) -0.0055(10) 0.0089(10) -0.0080(10)
C2 0.0197(12) 0.0134(17) 0.0181(17) 0.0063(14) -0.0032(12) 0.0018(12)
C3 0.0355(18) 0.0257(17) 0.0334(18) -0.0027(15) -0.0028(15) -0.0056(15)
C4 0.0231(16) 0.0350(18) 0.0303(18) -0.0070(15) -0.0040(13) -0.0050(15)
C5 0.0260(16) 0.0374(19) 0.0226(16) -0.0001(14) -0.0020(13) -0.0018(15)
C2' 0.0197(12) 0.0134(17) 0.0181(17) 0.0063(14) -0.0032(12) 0.0018(12)
C3' 0.0355(18) 0.0257(17) 0.0334(18) -0.0027(15) -0.0028(15) -0.0056(15)
C4' 0.0231(16) 0.0350(18) 0.0303(18) -0.0070(15) -0.0040(13) -0.0050(15)
C5' 0.0260(16) 0.0374(19) 0.0226(16) -0.0001(14) -0.0020(13) -0.0018(15)
C6 0.0311(12) 0.0170(11) 0.0270(12) -0.0042(9) 0.0092(10) -0.0020(9)
C7 0.0319(12) 0.0192(11) 0.0306(12) 0.0020(10) 0.0111(10) 0.0035(10)
C8 0.0443(14) 0.0291(13) 0.0294(13) 0.0001(10) 0.0157(11) 0.0076(11)
C9 0.0529(16) 0.0240(12) 0.0356(14) -0.0037(11) 0.0107(12) 0.0137(12)
C10 0.0513(15) 0.0174(11) 0.0314(13) 0.0022(10) 0.0079(12) 0.0037(11)
C11 0.0427(14) 0.0210(12) 0.0248(12) -0.0015(10) 0.0089(11) -0.0029(11)
C12 0.0317(12) 0.0242(12) 0.0339(13) 0.0040(10) 0.0105(11) 0.0037(10)
C13 0.095(3) 0.0322(16) 0.0552(19) 0.0096(14) -0.0268(19) 0.0059(17)
C14 0.0389(15) 0.0285(14) 0.0638(19) 0.0043(13) 0.0200(14) -0.0046(12)
C15 0.0367(13) 0.0282(13) 0.0257(12) 0.0040(10) 0.0084(11) -0.0013(11)
C16 0.079(2) 0.0338(16) 0.0472(17) 0.0058(13) 0.0242(16) -0.0102(15)
C17 0.0403(15) 0.0481(16) 0.0315(14) 0.0091(13) 0.0027(12) 0.0033(13)
C18 0.0140(10) 0.0345(13) 0.0256(11) -0.0122(10) -0.0005(9) -0.0011(9)
C19 0.0224(11) 0.0394(14) 0.0247(12) -0.0111(11) -0.0022(10) -0.0003(10)
C20 0.0264(12) 0.0514(17) 0.0251(12) -0.0085(12) 0.0044(10) 0.0003(12)
C21 0.0231(12) 0.0488(16) 0.0381(14) -0.0161(13) 0.0025(11) 0.0085(12)
C22 0.0237(12) 0.0389(15) 0.0427(15) -0.0133(12) -0.0035(11) 0.0073(11)
C23 0.0198(11) 0.0369(14) 0.0294(12) -0.0119(11) -0.0044(10) 0.0007(10)
C24 0.0391(12) 0.0556(13) 0.0284(13) -0.0011(13) 0.0112(11) 0.0185(8)
C25 0.0780(9) 0.0754(9) 0.0831(10) 0.0004(7) 0.0030(7) -0.0048(7)
C26 0.128(3) 0.053(2) 0.0369(18) 0.0043(16) -0.015(2) 0.024(2)
C27 0.0262(12) 0.0319(13) 0.0366(14) -0.0062(11) 0.0009(11) 0.0030(11)
C28 0.0415(15) 0.0314(14) 0.0463(16) -0.0013(13) -0.0040(13) 0.0050(12)
C29 0.0407(15) 0.0423(16) 0.0521(17) -0.0110(14) -0.0001(13) -0.0063(14)
C30 0.078(2) 0.0381(16) 0.0301(15) 0.0008(13) -0.0037(15) 0.0093(16)
C31 0.080(3) 0.070(3) 0.032(2) -0.012(2) -0.011(2) -0.004(3)
C32 0.067(3) 0.0465(19) 0.030(2) 0.0083(17) -0.013(2) 0.0032(19)
C33 0.0627(6) 0.0618(9) 0.0627(10) -0.0008(7) 0.0014(7) -0.0059(6)
C31' 0.080(3) 0.070(3) 0.032(2) -0.012(2) -0.011(2) -0.004(3)
C32' 0.067(3) 0.0465(19) 0.030(2) 0.0083(17) -0.013(2) 0.0032(19)
C33' 0.0627(6) 0.0618(9) 0.0627(10) -0.0008(7) 0.0014(7) -0.0059(6)
C34 0.0214(11) 0.0246(12) 0.0312(13) 0.0000(10) -0.0017(10) 0.0012(10)
C35 0.0576(18) 0.0394(16) 0.0580(19) -0.0102(15) 0.0037(16) -0.0206(15)
C36 0.0298(13) 0.0415(16) 0.0636(19) 0.0181(14) -0.0081(13) -0.0082(12)
C37 0.0349(14) 0.0287(13) 0.0571(18) 0.0145(13) -0.0003(13) -0.0046(12)
C38 0.0333(14) 0.0330(14) 0.0662(19) 0.0167(14) 0.0097(14) 0.0138(12)
C39 0.0244(17) 0.060(2) 0.084(5) -0.030(3) 0.002(3) 0.0077(17)
C40 0.0287(14) 0.079(3) 0.062(2) 0.003(2) 0.0073(14) -0.0134(19)
C41 0.0304(15) 0.0253(18) 0.065(3) 0.007(2) 0.0005(17) -0.0010(14)
C39' 0.0244(17) 0.060(2) 0.084(5) -0.030(3) 0.002(3) 0.0077(17)
C40' 0.0287(14) 0.079(3) 0.062(2) 0.003(2) 0.0073(14) -0.0134(19)
C41' 0.0304(15) 0.0253(18) 0.065(3) 0.007(2) 0.0005(17) -0.0010(14)

loop_
_atom_type_symbol
_atom_type_description
_atom_type_scat_dispersion_real
_atom_type_scat_dispersion_imag
_atom_type_scat_source
C C 0.0033 0.0016 'International Tables Vol C Tables 4.2.6.8 and 6.1.1.4'
H H 0.0000 0.0000 'International Tables Vol C Tables 4.2.6.8 and 6.1.1.4'
N N 0.0061 0.0033 'International Tables Vol C Tables 4.2.6.8 and 6.1.1.4'
O O 0.0106 0.0060 'International Tables Vol C Tables 4.2.6.8 and 6.1.1.4'
Si Si 0.0817 0.0704 'International Tables Vol C Tables 4.2.6.8 and 6.1.1.4'
Yb Yb -0.3850 5.5486 'International Tables Vol C Tables 4.2.6.8 and 6.1.1.4'

loop_
_geom_angle_atom_site_label_1
_geom_angle_atom_site_label_2
_geom_angle_atom_site_label_3
_geom_angle
O1 Yb1 N1 88.59(7)
O1 Yb1 N2 142.25(7)
N1 Yb1 N2 56.45(7)
O1 Yb1 C30 99.46(10)
N1 Yb1 C30 138.96(9)
N2 Yb1 C30 99.22(10)
O1 Yb1 C34 96.53(7)
N1 Yb1 C34 110.41(7)
N2 Yb1 C34 108.11(7)
C30 Yb1 C34 108.53(10)
O1 Yb1 C1 116.43(7)
N1 Yb1 C1 28.41(7)
N2 Yb1 C1 28.17(7)
C30 Yb1 C1 122.49(10)
C34 Yb1 C1 110.03(7)
O1 Yb1 C41 24.37(10)
N1 Yb1 C41 112.27(10)
N2 Yb1 C41 166.09(10)
C30 Yb1 C41 84.78(13)
C34 Yb1 C41 82.89(11)
C1 Yb1 C41 140.52(10)
C30 Si1 C33 109.3(2)
C30 Si1 C32 110.66(17)
C33 Si1 C32 113.4(2)
C30 Si1 C31' 119.1(4)
C33 Si1 C31' 74.4(4)
C32 Si1 C31' 123.3(4)
C30 Si1 C32' 115.6(4)
C33 Si1 C32' 122.1(5)
C32 Si1 C32' 16.3(4)
C31' Si1 C32' 110.3(5)
C30 Si1 C31 112.38(19)
C33 Si1 C31 105.2(2)
C32 Si1 C31 105.9(2)
C31' Si1 C31 31.1(4)
C32' Si1 C31 89.9(4)
C30 Si1 C33' 113.6(4)
C33 Si1 C33' 25.6(4)
C32 Si1 C33' 89.1(4)
C31' Si1 C33' 94.3(6)
C32' Si1 C33' 100.4(6)
C31 Si1 C33' 122.0(4)
C34 Si2 C35 112.92(13)
C34 Si2 C37 111.52(12)
C35 Si2 C37 106.48(14)
C34 Si2 C36 113.28(12)
C35 Si2 C36 106.35(15)
C37 Si2 C36 105.75(13)
C1 N1 C6 130.9(2)
C1 N1 Yb1 96.62(14)
C6 N1 Yb1 132.23(15)
C1 N2 C18 129.0(2)
C1 N2 Yb1 96.26(15)
C18 N2 Yb1 134.69(15)
C41 O1 C38 105.7(2)
C41 O1 C41' 27.7(4)
C38 O1 C41' 106.4(3)
C41 O1 Yb1 113.0(2)
C38 O1 Yb1 139.98(16)
C41' O1 Yb1 112.5(3)
N2 C1 N1 110.2(2)
N2 C1 C2' 129.0(3)
N1 C1 C2' 120.4(3)
N2 C1 C2 123.6(2)
N1 C1 C2 124.4(2)
C2' C1 C2 18.5(3)
N2 C1 Yb1 55.57(12)
N1 C1 Yb1 54.97(12)
C2' C1 Yb1 175.4(3)
C2 C1 Yb1 162.48(18)
C4 C2 C5 108.3(3)
C4 C2 C3 106.6(3)
C5 C2 C3 107.4(3)
C4 C2 C1 116.0(3)
C5 C2 C1 107.9(3)
C3 C2 C1 110.2(3)
C1 C2' C5' 118.5(5)
C1 C2' C3' 118.1(5)
C5' C2' C3' 106.3(6)
C1 C2' C4' 98.2(5)
C5' C2' C4' 107.0(6)
C3' C2' C4' 107.5(6)
C11 C6 C7 120.1(2)
C11 C6 N1 119.6(2)
C7 C6 N1 119.4(2)
C8 C7 C6 118.3(2)
C8 C7 C12 118.9(2)
C6 C7 C12 122.8(2)
C9 C8 C7 121.6(2)
C8 C9 C10 119.8(2)
C11 C10 C9 120.9(2)
C10 C11 C6 119.3(2)
C10 C11 C15 120.3(2)
C6 C11 C15 120.4(2)
C14 C12 C7 111.3(2)
C14 C12 C13 109.3(3)
C7 C12 C13 111.0(2)
C16 C15 C17 110.6(2)
C16 C15 C11 113.9(2)
C17 C15 C11 111.4(2)
C23 C18 C19 119.9(2)
C23 C18 N2 121.0(2)
C19 C18 N2 118.7(2)
C20 C19 C18 118.6(2)
C20 C19 C24 119.1(2)
C18 C19 C24 122.2(2)
C21 C20 C19 121.4(2)
C22 C21 C20 119.4(2)
C21 C22 C23 121.6(3)
C22 C23 C18 119.1(2)
C22 C23 C27 118.6(2)
C18 C23 C27 122.3(2)
C26 C24 C25 112.4(3)
C26 C24 C19 113.4(2)
C25 C24 C19 111.5(3)
C23 C27 C28 114.2(2)
C23 C27 C29 109.7(2)
C28 C27 C29 109.7(2)
Si1 C30 Yb1 133.41(17)
Si2 C34 Yb1 135.08(12)
O1 C38 C39' 105.9(5)
O1 C38 C39 103.9(3)
C39' C38 C39 26.2(5)
C40 C39 C38 106.9(4)
C39 C40 C41 101.4(4)
O1 C41 C40 103.9(4)
O1 C41 Yb1 42.61(15)
C40 C41 Yb1 136.3(3)
C40' C39' C38 105.3(8)
C39' C40' C41' 102.8(8)
O1 C41' C40' 85.6(5)

loop_
_geom_bond_atom_site_label_1
_geom_bond_atom_site_label_2
_geom_bond_distance
Yb1 O1 2.3134(17)
Yb1 N1 2.3145(19)
Yb1 N2 2.3295(19)
Yb1 C30 2.331(3)
Yb1 C34 2.332(2)
Yb1 C1 2.808(2)
Yb1 C41 3.145(4)
Si1 C30 1.831(3)
Si1 C33 1.850(4)
Si1 C32 1.870(4)
Si1 C31' 1.882(7)
Si1 C32' 1.889(7)
Si1 C31 1.898(4)
Si1 C33' 1.942(7)
Si2 C34 1.845(2)
Si2 C35 1.869(3)
Si2 C37 1.875(3)
Si2 C36 1.879(3)
N1 C1 1.345(3)
N1 C6 1.426(3)
N2 C1 1.333(3)
N2 C18 1.428(3)
O1 C41 1.410(5)
O1 C38 1.455(3)
O1 C41' 1.604(8)
C1 C2' 1.487(7)
C1 C2 1.616(4)
C2 C4 1.511(5)
C2 C5 1.537(5)
C2 C3 1.548(5)
C2' C5' 1.495(10)
C2' C3' 1.530(10)
C2' C4' 1.542(9)
C6 C11 1.408(3)
C6 C7 1.413(3)
C7 C8 1.395(3)
C7 C12 1.517(3)
C8 C9 1.373(4)
C9 C10 1.387(4)
C10 C11 1.385(4)
C11 C15 1.529(3)
C12 C14 1.511(4)
C12 C13 1.531(4)
C15 C16 1.525(4)
C15 C17 1.527(4)
C18 C23 1.403(4)
C18 C19 1.427(3)
C19 C20 1.393(4)
C19 C24 1.520(4)
C20 C21 1.387(4)
C21 C22 1.384(4)
C22 C23 1.394(4)
C23 C27 1.519(4)
C24 C26 1.496(4)
C24 C25 1.514(5)
C27 C28 1.529(4)
C27 C29 1.541(4)
C38 C39' 1.492(9)
C38 C39 1.520(6)
C39 C40 1.515(9)
C40 C41 1.558(7)
C39' C40' 1.251(14)
C40' C41' 1.757(12)
